data_4116173
loop_
_publ_author_name
'Christoph Balzarek'
'Timothy J. R. Weakley'
'David R. Tyler'

_publ_contact_author_address
;Department of Chemistry,
University of Oregon,
Eugene, OR 97403-1253
USA
;
_publ_contact_author_email tweakley@oregon.uoregon.edu
_publ_contact_author_fax 01(541)3464643
_publ_contact_author_name 'Dr Timothy J. R. Weakley'
_publ_contact_author_phone 01(541)3464620
_publ_section_title
;
 C-H Bond Activation in Aqueous Solution: Kinetics and Mechanism of H/D
 Exchange in Alcohols Catalyzed by Molybdocenes
;
_journal_name_full 'Journal of the American Chemical Society'
_journal_page_first 9427
_journal_page_last 9434
_journal_paper_doi 10.1021/ja001535v
_journal_volume 122
_journal_year 2000
_chemical_formula_moiety 'C14 H19 Mo O2 1+, C7 H7 O3 S 1-'
_chemical_formula_sum 'C21 H26 Mo O5 S'
_chemical_formula_weight 486.43
_space_group_IT_number 2
_symmetry_cell_setting triclinic
_symmetry_Int_Tables_number 2
_symmetry_space_group_name_Hall '-P 1'
_symmetry_space_group_name_H-M 'P -1'
_cell_angle_alpha 89.398(16)
_cell_angle_beta 73.530(15)
_cell_angle_gamma 68.792(18)
_cell_formula_units_Z 4
_cell_length_a 12.2333(16)
_cell_length_b 12.779(3)
_cell_length_c 14.8254(20)
_cell_measurement_reflns_used 25
_cell_measurement_temperature 295.2
_cell_measurement_theta_max 12.9
_cell_measurement_theta_min 12.0
_cell_volume 2061.0(7)
_diffrn_ambient_temperature 295
_diffrn_measurement_device_type 'Enraf-Nonius CAD-4 diffractometer'
_diffrn_measurement_method \w-2\q
_diffrn_orient_matrix_UB_11 0.07603
_diffrn_orient_matrix_UB_12 -0.05099
_diffrn_orient_matrix_UB_13 0.01393
_diffrn_orient_matrix_UB_21 0.01743
_diffrn_orient_matrix_UB_22 -0.05437
_diffrn_orient_matrix_UB_23 -0.05503
_diffrn_orient_matrix_UB_31 0.04862
_diffrn_orient_matrix_UB_32 0.03954
_diffrn_orient_matrix_UB_33 -0.04218
_diffrn_radiation_detector 'scintillation counter'
_diffrn_radiation_monochromator graphite
_diffrn_radiation_source 'sealed X-ray tube'
_diffrn_radiation_type 'Mo K\a'
_diffrn_radiation_wavelength 0.71073
_diffrn_reflns_av_R_equivalents 0.023
_diffrn_reflns_av_sigmaI/netI 0.080
_diffrn_reflns_limit_h_max 10
_diffrn_reflns_limit_h_min 0
_diffrn_reflns_limit_k_max 13
_diffrn_reflns_limit_k_min -12
_diffrn_reflns_limit_l_max 15
_diffrn_reflns_limit_l_min -14
_diffrn_reflns_number 4765
_diffrn_reflns_reduction_process 'Lp corrections applied'
_diffrn_reflns_theta_max 22.0
_diffrn_reflns_theta_min 1.7
_diffrn_standards_decay_% 20.4
_diffrn_standards_interval_time 60
_diffrn_standards_number 3
_exptl_absorpt_coefficient_mu 0.766
_exptl_absorpt_correction_type none
_exptl_crystal_colour 'dark red'
_exptl_crystal_density_diffrn 1.568
_exptl_crystal_description plate
_exptl_crystal_F_000 1000.00
_exptl_crystal_size_max 0.32
_exptl_crystal_size_mid 0.17
_exptl_crystal_size_min 0.04
_refine_diff_density_max 0.69
_refine_diff_density_min -0.81
_refine_ls_abs_structure_details 'not applicable'
_refine_ls_extinction_coef 0
_refine_ls_extinction_method none
_refine_ls_goodness_of_fit_all 1.36
_refine_ls_goodness_of_fit_ref 1.46
_refine_ls_hydrogen_treatment constr
_refine_ls_matrix_type full
_refine_ls_number_constraints 0
_refine_ls_number_parameters 505
_refine_ls_number_reflns 4472
_refine_ls_number_restraints 0
_refine_ls_R_factor_all 0.067
_refine_ls_R_factor_gt 0.042
_refine_ls_shift/su_max 0.022
_refine_ls_shift/su_mean 0.002
_refine_ls_structure_factor_coef Fsqd
_refine_ls_weighting_details 'w = 4F~o~^2^/[\s^2^(I)+(0.02I)^2^]'
_refine_ls_weighting_scheme calc
_refine_ls_wR_factor_all 0.087
_refine_ls_wR_factor_ref 0.043
_reflns_number_gt 3344
_reflns_number_total 4474
_reflns_threshold_expression I>1.0\s(I)
_cod_data_source_file ja001535v_2.cif
_cod_data_source_block 6_C26H26MoO5S
_cod_original_sg_symbol_H-M 'P -1 '
_cod_original_formula_sum 'C21 H26 Mo O5 S '
_cod_database_code 4116173

loop_
_symmetry_equiv_pos_as_xyz
'   +x,   +y,   +z'
'   -x,   -y,   -z'

loop_
_atom_site_label
_atom_site_fract_x
_atom_site_fract_y
_atom_site_fract_z
_atom_site_U_iso_or_equiv
_atom_site_occupancy
_atom_site_adp_type
_atom_site_calc_flag
Mo(1) 0.70178(6) 0.27123(5) 0.83220(4) 0.04557(20) 1.000 Uani d
Mo(2) 0.29491(6) 0.23153(4) 0.42468(4) 0.03819(19) 1.000 Uani d
S(1) 0.31571(17) 0.74290(14) 0.53889(11) 0.0451(6) 1.000 Uani d
S(2) 0.31141(17) 0.24736(15) 1.04442(12) 0.0469(6) 1.000 Uani d
O(1) 0.8123(4) 0.2365(3) 0.9155(3) 0.0519(15) 1.000 Uani d
O(2) 0.5734(4) 0.3212(4) 0.9720(3) 0.0529(15) 1.000 Uani d
O(3) 0.3642(4) 0.8203(4) 0.5715(3) 0.0507(15) 1.000 Uani d
O(4) 0.4126(4) 0.6559(4) 0.4688(3) 0.0590(16) 1.000 Uani d
O(5) 0.2092(4) 0.8010(4) 0.5099(3) 0.0703(18) 1.000 Uani d
O(6) 0.4239(4) 0.1775(4) 0.5051(3) 0.0516(15) 1.000 Uani d
O(7) 0.1855(4) 0.2788(3) 0.5603(3) 0.0480(14) 1.000 Uani d
O(8) 0.1987(4) 0.3025(4) 1.1182(3) 0.0747(18) 1.000 Uani d
O(9) 0.3566(5) 0.3274(4) 0.9893(3) 0.0639(17) 1.000 Uani d
O(10) 0.4091(4) 0.1666(4) 1.0755(3) 0.0597(16) 1.000 Uani d
C(1) 0.7545(9) 0.2761(7) 1.0118(6) 0.076(3) 1.000 Uani d
C(2) 0.6302(8) 0.2781(7) 1.0442(5) 0.070(3) 1.000 Uani d
C(3) 0.7949(8) 0.4107(5) 0.7961(6) 0.054(3) 1.000 Uani d
C(4) 0.7953(10) 0.3591(6) 0.7119(6) 0.082(3) 1.000 Uani d
C(5) 0.6731(13) 0.3855(8) 0.7150(7) 0.091(4) 1.000 Uani d
C(6) 0.5946(8) 0.4446(6) 0.8014(7) 0.072(3) 1.000 Uani d
C(7) 0.6732(8) 0.4579(5) 0.8507(5) 0.049(2) 1.000 Uani d
C(8) 0.9030(8) 0.4110(7) 0.8219(7) 0.098(4) 1.000 Uani d
C(9) 0.7750(10) 0.0661(6) 0.8231(6) 0.078(3) 1.000 Uani d
C(10) 0.6494(8) 0.1132(6) 0.8625(5) 0.057(3) 1.000 Uani d
C(11) 0.5953(9) 0.1748(7) 0.7967(6) 0.074(3) 1.000 Uani d
C(12) 0.6910(15) 0.1647(9) 0.7171(7) 0.122(5) 1.000 Uani d
C(13) 0.8041(12) 0.1051(8) 0.7336(8) 0.117(5) 1.000 Uani d
C(14) 0.8651(9) -0.0029(7) 0.8707(8) 0.125(4) 1.000 Uani d
C(15) 0.2665(6) 0.6740(5) 0.6385(4) 0.0352(20) 1.000 Uani d
C(16) 0.3444(6) 0.5715(6) 0.6548(5) 0.047(2) 1.000 Uani d
C(17) 0.3022(7) 0.5189(5) 0.7324(5) 0.050(3) 1.000 Uani d
C(18) 0.1849(8) 0.5666(6) 0.7913(5) 0.051(3) 1.000 Uani d
C(19) 0.1077(7) 0.6679(6) 0.7743(5) 0.054(2) 1.000 Uani d
C(20) 0.1487(7) 0.7215(5) 0.6983(5) 0.047(2) 1.000 Uani d
C(21) 0.1399(8) 0.5057(7) 0.8733(6) 0.079(3) 1.000 Uani d
C(22) 0.3682(9) 0.2231(8) 0.6040(6) 0.086(4) 1.000 Uani d
C(23) 0.2435(9) 0.2423(8) 0.6308(5) 0.082(3) 1.000 Uani d
C(24) 0.2297(7) 0.4362(5) 0.4358(5) 0.049(3) 1.000 Uani d
C(25) 0.3563(8) 0.3840(5) 0.4222(4) 0.047(2) 1.000 Uani d
C(26) 0.4159(7) 0.3150(5) 0.3341(5) 0.053(2) 1.000 Uani d
C(27) 0.3210(8) 0.3255(6) 0.2941(5) 0.055(3) 1.000 Uani d
C(28) 0.2091(7) 0.3949(6) 0.3577(5) 0.052(3) 1.000 Uani d
C(29) 0.1398(7) 0.5148(6) 0.5179(6) 0.071(3) 1.000 Uani d
C(30) 0.1874(8) 0.1004(6) 0.4468(5) 0.051(3) 1.000 Uani d
C(31) 0.1838(9) 0.1524(7) 0.3628(7) 0.074(3) 1.000 Uani d
C(32) 0.3056(12) 0.1174(8) 0.3025(5) 0.084(4) 1.000 Uani d
C(33) 0.3860(8) 0.0562(6) 0.3500(6) 0.068(3) 1.000 Uani d
C(34) 0.3113(8) 0.0468(5) 0.4397(5) 0.051(3) 1.000 Uani d
C(35) 0.0829(7) 0.1076(7) 0.5298(6) 0.080(3) 1.000 Uani d
C(36) 0.2776(6) 0.1701(5) 0.9650(4) 0.0357(20) 1.000 Uani d
C(37) 0.3650(6) 0.0679(6) 0.9188(5) 0.046(2) 1.000 Uani d
C(38) 0.3360(7) 0.0068(5) 0.8581(5) 0.049(2) 1.000 Uani d
C(39) 0.2231(8) 0.0455(6) 0.8421(5) 0.053(3) 1.000 Uani d
C(40) 0.1374(7) 0.1470(6) 0.8900(5) 0.055(3) 1.000 Uani d
C(41) 0.1640(6) 0.2096(5) 0.9502(4) 0.044(2) 1.000 Uani d
C(42) 0.1947(8) -0.0243(7) 0.7773(6) 0.086(3) 1.000 Uani d
H(1) 0.8013 0.2282 1.0480 0.091 1.000 Uiso c
H(2) 0.7518 0.3506 1.0213 0.091 1.000 Uiso c
H(3) 0.5858 0.3257 1.1018 0.084 1.000 Uiso c
H(4) 0.6318 0.2040 1.0537 0.084 1.000 Uiso c
H(5) 0.8658 0.3146 0.6623 0.098 1.000 Uiso c
H(6) 0.6473 0.3658 0.6652 0.109 1.000 Uiso c
H(7) 0.5074 0.4705 0.8227 0.086 1.000 Uiso c
H(8) 0.6460 0.4943 0.9130 0.059 1.000 Uiso c
H(9) 0.9078 0.3732 0.8770 0.117 1.000 Uiso c
H(10) 0.9755 0.3734 0.7713 0.117 1.000 Uiso c
H(11) 0.8952 0.4867 0.8340 0.117 1.000 Uiso c
H(12) 0.6058 0.1055 0.9247 0.068 1.000 Uiso c
H(13) 0.5102 0.2150 0.8055 0.089 1.000 Uiso c
H(14) 0.6821 0.1938 0.6593 0.146 1.000 Uiso c
H(15) 0.8838 0.0936 0.6928 0.141 1.000 Uiso c
H(16) 0.8477 -0.0678 0.8898 0.150 1.000 Uiso c
H(17) 0.9458 -0.0255 0.8280 0.150 1.000 Uiso c
H(18) 0.8592 0.0407 0.9246 0.150 1.000 Uiso c
H(19) 0.4259 0.5372 0.6136 0.057 1.000 Uiso c
H(20) 0.3558 0.4487 0.7444 0.060 1.000 Uiso c
H(21) 0.0258 0.7012 0.8148 0.065 1.000 Uiso c
H(22) 0.0950 0.7922 0.6873 0.057 1.000 Uiso c
H(23) 0.0569 0.5497 0.9071 0.095 1.000 Uiso c
H(24) 0.1452 0.4346 0.8499 0.095 1.000 Uiso c
H(25) 0.1895 0.4947 0.9143 0.095 1.000 Uiso c
H(26) 0.4067 0.1707 0.6421 0.103 1.000 Uiso c
H(27) 0.3787 0.2921 0.6123 0.103 1.000 Uiso c
H(28) 0.2033 0.2984 0.6834 0.098 1.000 Uiso c
H(29) 0.2341 0.1739 0.6491 0.098 1.000 Uiso c
H(30) 0.3969 0.3932 0.4657 0.057 1.000 Uiso c
H(31) 0.5011 0.2715 0.3079 0.064 1.000 Uiso c
H(32) 0.3313 0.2911 0.2342 0.066 1.000 Uiso c
H(33) 0.1307 0.4116 0.3491 0.062 1.000 Uiso c
H(34) 0.1609 0.5788 0.5224 0.086 1.000 Uiso c
H(35) 0.0600 0.5383 0.5105 0.086 1.000 Uiso c
H(36) 0.1404 0.4780 0.5739 0.086 1.000 Uiso c
H(37) 0.1123 0.2021 0.3493 0.089 1.000 Uiso c
H(38) 0.3288 0.1336 0.2388 0.101 1.000 Uiso c
H(39) 0.4733 0.0266 0.3274 0.082 1.000 Uiso c
H(40) 0.3415 0.0092 0.4883 0.061 1.000 Uiso c
H(41) 0.0870 0.1453 0.5829 0.096 1.000 Uiso c
H(42) 0.0079 0.1485 0.5168 0.096 1.000 Uiso c
H(43) 0.0866 0.0337 0.5430 0.096 1.000 Uiso c
H(44) 0.4437 0.0397 0.9283 0.056 1.000 Uiso c
H(45) 0.3959 -0.0638 0.8268 0.059 1.000 Uiso c
H(46) 0.0581 0.1745 0.8815 0.066 1.000 Uiso c
H(47) 0.1038 0.2801 0.9813 0.053 1.000 Uiso c
H(48) 0.1136 0.0145 0.7741 0.103 1.000 Uiso c
H(49) 0.2515 -0.0364 0.7159 0.103 1.000 Uiso c
H(50) 0.2011 -0.0949 0.8011 0.103 1.000 Uiso c

loop_
_atom_site_aniso_label
_atom_site_aniso_U_11
_atom_site_aniso_U_22
_atom_site_aniso_U_33
_atom_site_aniso_U_12
_atom_site_aniso_U_13
_atom_site_aniso_U_23
Mo(1) 0.0735(5) 0.0324(4) 0.0383(4) -0.0302(3) -0.0141(3) 0.0027(3)
Mo(2) 0.0542(5) 0.0332(3) 0.0352(3) -0.0256(3) -0.0132(3) 0.0067(3)
S(1) 0.043(2) 0.052(1) 0.041(1) -0.017(1) -0.014(1) 0.006(1)
S(2) 0.045(2) 0.050(1) 0.046(1) -0.016(1) -0.014(1) -0.005(1)
O(1) 0.049(3) 0.042(3) 0.058(3) -0.014(2) -0.012(3) 0.012(2)
O(2) 0.066(4) 0.054(3) 0.043(3) -0.024(3) -0.019(3) -0.002(2)
O(3) 0.059(3) 0.052(3) 0.048(3) -0.034(3) -0.009(2) 0.001(2)
O(4) 0.065(4) 0.063(3) 0.041(3) -0.023(3) -0.004(3) -0.009(2)
O(5) 0.049(4) 0.096(4) 0.069(3) -0.024(3) -0.028(3) 0.036(3)
O(6) 0.059(3) 0.052(3) 0.044(3) -0.020(3) -0.016(2) 0.013(2)
O(7) 0.050(3) 0.051(3) 0.044(3) -0.023(2) -0.009(2) 0.002(2)
O(8) 0.047(4) 0.093(4) 0.067(3) -0.014(3) -0.005(3) -0.037(3)
O(9) 0.081(4) 0.061(3) 0.071(3) -0.044(3) -0.033(3) 0.015(3)
O(10) 0.054(3) 0.072(3) 0.057(3) -0.016(3) -0.031(3) 0.006(3)
C(1) 0.082(7) 0.092(7) 0.065(6) -0.034(5) -0.037(5) 0.017(5)
C(2) 0.073(7) 0.082(6) 0.053(5) -0.033(5) -0.011(5) -0.006(4)
C(3) 0.071(7) 0.024(4) 0.072(6) -0.023(4) -0.021(5) 0.015(4)
C(4) 0.123(9) 0.039(5) 0.072(6) -0.043(6) 0.003(6) 0.016(4)
C(5) 0.200(13) 0.064(6) 0.065(6) -0.086(8) -0.077(8) 0.038(5)
C(6) 0.087(7) 0.051(5) 0.105(7) -0.033(5) -0.060(6) 0.022(5)
C(7) 0.060(6) 0.026(4) 0.068(5) -0.015(4) -0.031(5) -0.004(4)
C(8) 0.070(7) 0.063(6) 0.169(10) -0.029(5) -0.045(7) 0.050(6)
C(9) 0.092(8) 0.026(4) 0.096(7) -0.035(5) 0.021(6) -0.012(5)
C(10) 0.091(7) 0.041(4) 0.047(4) -0.042(5) -0.010(5) 0.002(4)
C(11) 0.128(8) 0.072(6) 0.059(5) -0.069(6) -0.042(6) 0.018(5)
C(12) 0.287(18) 0.091(9) 0.035(5) -0.142(11) -0.024(9) 0.001(6)
C(13) 0.185(13) 0.057(7) 0.068(7) -0.076(8) 0.067(8) -0.028(5)
C(14) 0.077(8) 0.048(6) 0.204(12) -0.020(5) 0.021(8) 0.022(7)
C(15) 0.035(5) 0.032(4) 0.041(4) -0.013(3) -0.014(4) -0.005(3)
C(16) 0.026(4) 0.050(5) 0.064(5) -0.013(4) -0.011(4) -0.006(4)
C(17) 0.060(6) 0.042(4) 0.065(5) -0.029(4) -0.033(5) 0.020(4)
C(18) 0.062(6) 0.056(5) 0.050(4) -0.036(4) -0.019(4) 0.009(4)
C(19) 0.053(5) 0.057(5) 0.054(5) -0.026(4) -0.011(4) 0.006(4)
C(20) 0.049(5) 0.040(4) 0.056(4) -0.013(4) -0.025(4) 0.005(4)
C(21) 0.098(7) 0.090(6) 0.082(6) -0.061(6) -0.040(5) 0.036(5)
C(22) 0.080(8) 0.135(8) 0.053(5) -0.046(6) -0.026(5) 0.031(5)
C(23) 0.072(7) 0.116(7) 0.048(5) -0.030(6) -0.010(5) -0.004(5)
C(24) 0.064(6) 0.031(4) 0.065(5) -0.024(4) -0.030(4) 0.006(4)
C(25) 0.072(6) 0.039(4) 0.048(4) -0.037(4) -0.023(4) 0.013(3)
C(26) 0.075(6) 0.043(4) 0.049(4) -0.036(4) -0.013(4) 0.012(4)
C(27) 0.103(7) 0.051(5) 0.042(4) -0.051(5) -0.038(5) 0.022(4)
C(28) 0.075(6) 0.037(4) 0.072(5) -0.034(4) -0.048(5) 0.024(4)
C(29) 0.065(6) 0.051(5) 0.100(6) -0.020(4) -0.028(5) -0.018(5)
C(30) 0.072(7) 0.037(4) 0.063(5) -0.035(4) -0.026(5) 0.005(4)
C(31) 0.107(8) 0.059(5) 0.095(7) -0.053(6) -0.061(6) 0.019(5)
C(32) 0.174(11) 0.070(6) 0.037(5) -0.083(7) -0.024(6) 0.001(4)
C(33) 0.081(7) 0.048(5) 0.064(6) -0.037(5) 0.013(5) -0.009(4)
C(34) 0.058(6) 0.030(4) 0.061(5) -0.020(4) -0.008(4) 0.012(3)
C(35) 0.055(6) 0.075(6) 0.111(7) -0.039(5) -0.005(5) -0.007(5)
C(36) 0.039(5) 0.034(4) 0.037(4) -0.020(3) -0.008(3) 0.005(3)
C(37) 0.041(5) 0.046(4) 0.052(4) -0.018(4) -0.012(4) 0.006(4)
C(38) 0.054(6) 0.040(4) 0.047(4) -0.023(4) 0.003(4) -0.002(3)
C(39) 0.069(6) 0.053(5) 0.044(4) -0.033(5) -0.013(4) 0.006(4)
C(40) 0.059(6) 0.059(5) 0.060(5) -0.028(4) -0.029(4) 0.009(4)
C(41) 0.040(5) 0.040(4) 0.050(4) -0.014(4) -0.013(4) 0.004(3)
C(42) 0.102(7) 0.101(7) 0.081(6) -0.061(6) -0.034(5) -0.011(5)

loop_
_atom_type_symbol
_atom_type_oxidation_number
_atom_type_number_in_cell
_atom_type_scat_dispersion_real
_atom_type_scat_dispersion_imag
_atom_type_scat_source
C 0 84 0.002 0.002
;International Tables for Crystallography
(1992, Vol. C, Tables 4.2.6.8 and 6.1.1.1)
;
H 0 104 0.000 0.000
;International Tables for Crystallography
(1992, Vol. C, Table 6.1.1.2)
;
Mo 0 4 -1.825 0.688
;International Tables for Crystallography
(1992, Vol. C, Tables 4.2.6.8 and 6.1.1.1)
;
O 0 20 0.008 0.006
;International Tables for Crystallography
(1992, Vol. C, Tables 4.2.6.8 and 6.1.1.1)
;
S 0 4 0.110 0.124
;International Tables for Crystallography
(1992, Vol. C, Tables 4.2.6.8 and 6.1.1.1)
;

loop_
_geom_angle_atom_site_label_1
_geom_angle_atom_site_label_2
_geom_angle_atom_site_label_3
_geom_angle
_geom_angle_publ_flag
O(1) Mo(1) O(2) 77.19(17) yes
O(6) Mo(2) O(7) 76.98(17) yes
O(3) S(1) O(4) 110.4(3) yes
O(3) S(1) O(5) 112.5(3) yes
O(3) S(1) C(15) 106.5(3) yes
O(4) S(1) O(5) 114.1(3) yes
O(4) S(1) C(15) 106.6(3) yes
O(5) S(1) C(15) 106.1(3) yes
O(8) S(2) O(9) 112.6(3) yes
O(8) S(2) O(10) 114.6(3) yes
O(8) S(2) C(36) 106.4(3) yes
O(9) S(2) O(10) 109.9(3) yes
O(9) S(2) C(36) 106.1(3) yes
O(10) S(2) C(36) 106.6(3) yes
O(1) C(1) C(2) 112.4(6) yes
O(2) C(2) C(1) 107.2(6) yes
C(4) C(3) C(7) 106.1(7) yes
C(4) C(3) C(8) 127.0(9) yes
C(7) C(3) C(8) 126.9(8) yes
C(3) C(4) C(5) 107.5(8) yes
C(4) C(5) C(6) 110.4(8) yes
C(5) C(6) C(7) 104.7(8) yes
C(3) C(7) C(6) 111.0(7) yes
C(10) C(9) C(13) 107.7(9) yes
C(10) C(9) C(14) 126.2(8) yes
C(13) C(9) C(14) 125.8(10) yes
C(9) C(10) C(11) 109.8(7) yes
C(10) C(11) C(12) 105.8(9) yes
C(11) C(12) C(13) 110.3(9) yes
C(9) C(13) C(12) 105.9(10) yes
S(1) C(15) C(16) 120.7(5) yes
S(1) C(15) C(20) 119.8(5) yes
C(16) C(15) C(20) 119.5(6) yes
C(15) C(16) C(17) 119.2(6) yes
C(16) C(17) C(18) 120.9(6) yes
C(17) C(18) C(19) 119.6(6) yes
C(17) C(18) C(21) 119.8(7) yes
C(19) C(18) C(21) 120.5(7) yes
C(18) C(19) C(20) 120.1(7) yes
C(15) C(20) C(19) 120.7(6) yes
O(6) C(22) C(23) 109.5(7) yes
O(7) C(23) C(22) 115.2(7) yes
C(25) C(24) C(28) 105.5(6) yes
C(25) C(24) C(29) 125.7(6) yes
C(28) C(24) C(29) 128.8(7) yes
C(24) C(25) C(26) 110.7(6) yes
C(25) C(26) C(27) 105.1(6) yes
C(26) C(27) C(28) 108.4(6) yes
C(24) C(28) C(27) 110.0(6) yes
C(31) C(30) C(34) 106.0(7) yes
C(31) C(30) C(35) 127.9(8) yes
C(34) C(30) C(35) 125.9(7) yes
C(30) C(31) C(32) 107.5(7) yes
C(31) C(32) C(33) 109.8(7) yes
C(32) C(33) C(34) 105.5(7) yes
C(30) C(34) C(33) 110.7(7) yes
S(2) C(36) C(37) 119.7(5) yes
S(2) C(36) C(41) 120.6(5) yes
C(37) C(36) C(41) 119.6(6) yes
C(36) C(37) C(38) 119.1(6) yes
C(37) C(38) C(39) 122.0(6) yes
C(38) C(39) C(40) 117.6(6) yes
C(38) C(39) C(42) 120.3(7) yes
C(40) C(39) C(42) 122.1(8) yes
C(39) C(40) C(41) 121.6(7) yes
C(36) C(41) C(40) 120.1(6) yes

loop_
_geom_bond_atom_site_label_1
_geom_bond_atom_site_label_2
_geom_bond_distance
_geom_bond_publ_flag
Mo(1) O(1) 2.013(4) yes
Mo(1) O(2) 2.151(4) yes
Mo(1) C(3) 2.422(7) yes
Mo(1) C(4) 2.341(7) yes
Mo(1) C(5) 2.279(7) yes
Mo(1) C(6) 2.248(7) yes
Mo(1) C(7) 2.290(6) yes
Mo(1) C(9) 2.436(7) yes
Mo(1) C(10) 2.333(6) yes
Mo(1) C(11) 2.249(7) yes
Mo(1) C(12) 2.255(8) yes
Mo(1) C(13) 2.305(9) yes
Mo(2) O(6) 2.156(4) yes
Mo(2) O(7) 2.028(4) yes
Mo(2) C(24) 2.435(6) yes
Mo(2) C(25) 2.324(6) yes
Mo(2) C(26) 2.262(6) yes
Mo(2) C(27) 2.273(6) yes
Mo(2) C(28) 2.326(6) yes
Mo(2) C(30) 2.446(7) yes
Mo(2) C(31) 2.331(7) yes
Mo(2) C(32) 2.282(7) yes
Mo(2) C(33) 2.243(7) yes
Mo(2) C(34) 2.309(6) yes
S(1) O(3) 1.470(4) yes
S(1) O(4) 1.446(4) yes
S(1) O(5) 1.429(5) yes
S(1) C(15) 1.781(6) yes
S(2) O(8) 1.432(5) yes
S(2) O(9) 1.468(5) yes
S(2) O(10) 1.455(5) yes
S(2) C(36) 1.770(6) yes
O(1) C(1) 1.408(8) yes
O(2) C(2) 1.437(8) yes
O(6) C(22) 1.456(9) yes
O(7) C(23) 1.409(9) yes
C(1) C(2) 1.451(11) yes
C(3) C(4) 1.417(11) yes
C(3) C(7) 1.383(9) yes
C(3) C(8) 1.478(11) yes
C(4) C(5) 1.394(12) yes
C(5) C(6) 1.390(12) yes
C(6) C(7) 1.417(9) yes
C(9) C(10) 1.376(10) yes
C(9) C(13) 1.408(13) yes
C(9) C(14) 1.488(13) yes
C(10) C(11) 1.407(10) yes
C(11) C(12) 1.375(13) yes
C(12) C(13) 1.407(15) yes
C(15) C(16) 1.380(8) yes
C(15) C(20) 1.373(8) yes
C(16) C(17) 1.393(9) yes
C(17) C(18) 1.365(9) yes
C(18) C(19) 1.369(9) yes
C(18) C(21) 1.515(9) yes
C(19) C(20) 1.379(9) yes
C(22) C(23) 1.390(11) yes
C(24) C(25) 1.401(9) yes
C(24) C(28) 1.399(9) yes
C(24) C(29) 1.472(9) yes
C(25) C(26) 1.426(9) yes
C(26) C(27) 1.413(9) yes
C(27) C(28) 1.398(9) yes
C(30) C(31) 1.410(10) yes
C(30) C(34) 1.392(9) yes
C(30) C(35) 1.477(10) yes
C(31) C(32) 1.411(12) yes
C(32) C(33) 1.378(11) yes
C(33) C(34) 1.415(9) yes
C(36) C(37) 1.383(8) yes
C(36) C(41) 1.377(8) yes
C(37) C(38) 1.393(9) yes
C(38) C(39) 1.377(9) yes
C(39) C(40) 1.378(9) yes
C(39) C(42) 1.507(9) yes
C(40) C(41) 1.382(9) yes

loop_
_geom_contact_atom_site_label_1
_geom_contact_atom_site_label_2
_geom_contact_distance
_geom_contact_site_symmetry_2
_geom_contact_publ_flag
S(1) O(6) 3.573(5) 2_666 no
S(2) O(2) 3.540(5) . no
O(2) O(9) 2.563(7) . no
O(2) O(10) 3.370(7) . no
O(3) O(6) 2.529(6) 2_666 no
O(3) C(26) 3.302(9) 2_666 no
O(3) C(42) 3.333(9) 1_565 no
O(3) C(22) 3.418(10) 2_666 no
O(3) C(34) 3.444(7) 1_565 no
O(3) C(25) 3.498(9) 2_666 no
O(4) C(5) 3.296(9) 2_666 no
O(4) C(16) 3.378(8) 2_666 no
O(4) C(22) 3.474(11) 2_666 no
O(4) O(6) 3.496(6) 2_666 no
O(4) C(25) 3.521(9) 2_666 no
O(5) C(12) 3.323(11) 2_666 no
O(5) C(35) 3.556(9) 2_566 no
O(8) C(27) 3.415(8) 1_556 no
O(8) C(8) 3.447(10) 2_667 no
O(8) C(19) 3.512(8) 2_567 no
O(9) C(11) 3.427(10) . no
O(9) C(7) 3.495(7) 2_667 no
O(9) C(2) 3.503(10) . no
O(10) C(37) 3.280(8) 2_657 no
O(10) C(32) 3.382(9) 1_556 no
O(10) C(2) 3.409(10) . no
O(10) C(38) 3.507(9) 2_657 no
O(10) C(27) 3.515(8) 1_556 no
O(10) C(10) 3.523(9) . no
C(3) C(28) 3.350(9) 2_666 no
C(3) C(27) 3.562(9) 2_666 no
C(4) C(28) 3.285(9) 2_666 no
C(4) C(24) 3.378(10) 2_666 no
C(5) C(24) 3.457(11) 2_666 no
C(5) C(25) 3.532(9) 2_666 no
C(7) C(27) 3.494(9) 2_666 no
C(9) C(32) 3.570(11) 2_656 no
C(10) C(37) 3.598(10) . no
C(11) C(33) 3.587(10) 2_656 no
C(11) C(37) 3.594(11) . no
C(12) C(33) 3.517(11) 2_656 no
C(12) C(34) 3.597(10) 2_656 no
C(13) C(31) 3.539(12) 2_656 no

loop_
_geom_torsion_atom_site_label_1
_geom_torsion_atom_site_label_2
_geom_torsion_atom_site_label_3
_geom_torsion_atom_site_label_4
_geom_torsion
_geom_torsion_publ_flag
S(1) C(15) C(16) C(17) -178.8(5) no
S(1) C(15) C(20) C(19) 178.1(5) no
S(2) C(36) C(37) C(38) 178.5(5) no
S(2) C(36) C(41) C(40) -178.1(5) no
O(1) C(1) C(2) O(2) -42.3(8) no
O(3) S(1) C(15) C(16) -93.1(5) no
O(3) S(1) C(15) C(20) 88.6(5) no
O(4) S(1) C(15) C(16) 24.8(6) no
O(4) S(1) C(15) C(20) -153.5(5) no
O(5) S(1) C(15) C(16) 146.8(5) no
O(5) S(1) C(15) C(20) -31.4(6) no
O(6) C(22) C(23) O(7) -35.3(11) no
O(8) S(2) C(36) C(37) -145.7(5) no
O(8) S(2) C(36) C(41) 32.9(6) no
O(9) S(2) C(36) C(37) 94.2(5) no
O(9) S(2) C(36) C(41) -87.2(5) no
O(10) S(2) C(36) C(37) -23.0(6) no
O(10) S(2) C(36) C(41) 155.6(5) no
C(3) C(4) C(5) C(6) -4.7(9) no
C(3) C(7) C(6) C(5) 1.1(8) no
C(4) C(3) C(7) C(6) -3.9(8) no
C(4) C(5) C(6) C(7) 2.2(9) no
C(5) C(4) C(3) C(7) 5.2(8) no
C(5) C(4) C(3) C(8) -176.7(7) no
C(6) C(7) C(3) C(8) 177.9(6) no
C(9) C(10) C(11) C(12) -0.6(8) no
C(9) C(13) C(12) C(11) 7.1(11) no
C(10) C(9) C(13) C(12) -7.3(10) no
C(10) C(11) C(12) C(13) -4.1(10) no
C(11) C(10) C(9) C(13) 5.0(9) no
C(11) C(10) C(9) C(14) 178.5(7) no
C(12) C(13) C(9) C(14) 179.2(8) no
C(15) C(16) C(17) C(18) 0.8(10) no
C(15) C(20) C(19) C(18) 0.7(10) no
C(16) C(15) C(20) C(19) -0.2(9) no
C(16) C(17) C(18) C(19) -0.3(10) no
C(16) C(17) C(18) C(21) 177.9(6) no
C(17) C(16) C(15) C(20) -0.6(9) no
C(17) C(18) C(19) C(20) -0.5(10) no
C(20) C(19) C(18) C(21) -178.7(6) no
C(24) C(25) C(26) C(27) -0.7(7) no
C(24) C(28) C(27) C(26) 3.9(7) no
C(25) C(24) C(28) C(27) -4.2(7) no
C(25) C(26) C(27) C(28) -1.9(7) no
C(26) C(25) C(24) C(28) 3.0(7) no
C(27) C(28) C(24) C(29) 177.7(7) no
C(30) C(31) C(32) C(33) -7.0(8) no
C(30) C(34) C(33) C(32) 0.5(8) no
C(31) C(30) C(34) C(33) -4.7(8) no
C(31) C(32) C(33) C(34) 4.0(8) no
C(32) C(31) C(30) C(34) 6.9(8) no
C(32) C(31) C(30) C(35) -177.6(7) no
C(33) C(34) C(30) C(35) 179.8(6) no
C(36) C(37) C(38) C(39) 0.5(10) no
C(36) C(41) C(40) C(39) -1.3(10) no
C(37) C(36) C(41) C(40) 0.5(9) no
C(37) C(38) C(39) C(40) -1.3(10) no
C(37) C(38) C(39) C(42) -178.9(6) no
C(38) C(37) C(36) C(41) -0.1(9) no
C(38) C(39) C(40) C(41) 1.7(10) no
C(41) C(40) C(39) C(42) 179.2(7) no
